data_2210410
loop_
_publ_author_name
'Li Tian'
'Bin Liu'

_publ_section_title
;
 <i>N</i>-(2-Pyridyl)cyclopropanecarboxamide
;
_journal_coeditor_code WN2049
_journal_issue 9
_journal_name_full 'Acta Crystallographica Section E'
_journal_page_first o4183
_journal_page_last o4185
_journal_paper_doi 10.1107/S1600536806032971
_journal_volume 62
_journal_year 2006
_chemical_formula_iupac 'C9 H10 N2 O'
_chemical_formula_moiety 'C9 H10 N2 O'
_chemical_formula_sum 'C9 H10 N2 O'
_chemical_formula_weight 162.19
_chemical_melting_point 90
_chemical_name_systematic
;
N-(Pyridin-2)cyclopropanecarboxamide
;
_space_group_IT_number 61
_symmetry_cell_setting orthorhombic
_symmetry_space_group_name_Hall '-P 2ac 2ab'
_symmetry_space_group_name_H-M 'P b c a'
_atom_sites_solution_hydrogens geom
_atom_sites_solution_primary direct
_atom_sites_solution_secondary difmap
_cell_angle_alpha 90.00
_cell_angle_beta 90.00
_cell_angle_gamma 90.00
_cell_formula_units_Z 16
_cell_length_a 9.475(4)
_cell_length_b 9.844(4)
_cell_length_c 36.821(15)
_cell_measurement_reflns_used 1478
_cell_measurement_temperature 294(2)
_cell_measurement_theta_max 19.16
_cell_measurement_theta_min 2.21
_cell_volume 3434(2)
_computing_cell_refinement 'SAINT (Bruker, 1997)'
_computing_data_collection 'SMART (Bruker, 1997)'
_computing_data_reduction SAINT
_computing_molecular_graphics 'SHELXTL (Bruker, 1999)'
_computing_publication_material SHELXTL
_computing_structure_refinement 'SHELXL97 (Sheldrick, 1997)'
_computing_structure_solution 'SHELXS97 (Sheldrick, 1997)'
_diffrn_ambient_temperature 294(2)
_diffrn_measured_fraction_theta_full 1.000
_diffrn_measured_fraction_theta_max 1.000
_diffrn_measurement_device_type 'Bruker APEX-II CCD area-detector'
_diffrn_measurement_method '\f and \w'
_diffrn_radiation_monochromator graphite
_diffrn_radiation_source 'fine-focus sealed tube'
_diffrn_radiation_type MoK\a
_diffrn_radiation_wavelength 0.71073
_diffrn_reflns_av_R_equivalents 0.0692
_diffrn_reflns_av_sigmaI/netI 0.0515
_diffrn_reflns_limit_h_max 8
_diffrn_reflns_limit_h_min -11
_diffrn_reflns_limit_k_max 11
_diffrn_reflns_limit_k_min -11
_diffrn_reflns_limit_l_max 43
_diffrn_reflns_limit_l_min -43
_diffrn_reflns_number 17436
_diffrn_reflns_theta_full 25.00
_diffrn_reflns_theta_max 25.00
_diffrn_reflns_theta_min 2.21
_diffrn_standards_number 0
_exptl_absorpt_coefficient_mu 0.085
_exptl_absorpt_correction_T_max 0.98300
_exptl_absorpt_correction_T_min 0.97000
_exptl_absorpt_correction_type multi-scan
_exptl_absorpt_process_details '(SADABS; Sheldrick, 1996)'
_exptl_crystal_colour colorless
_exptl_crystal_density_diffrn 1.255
_exptl_crystal_density_method 'not measured'
_exptl_crystal_description Block
_exptl_crystal_F_000 1376
_exptl_crystal_size_max 0.35
_exptl_crystal_size_mid 0.32
_exptl_crystal_size_min 0.28
_refine_diff_density_max 0.150
_refine_diff_density_min -0.130
_refine_ls_extinction_coef 0.0045(6)
_refine_ls_extinction_expression Fc^*^=kFc[1+0.001xFc^2^\l^3^/sin(2\q)]^-1/4^
_refine_ls_extinction_method SHELXL97
_refine_ls_goodness_of_fit_ref 1.016
_refine_ls_hydrogen_treatment constr
_refine_ls_matrix_type full
_refine_ls_number_parameters 218
_refine_ls_number_reflns 3019
_refine_ls_number_restraints 0
_refine_ls_restrained_S_all 1.016
_refine_ls_R_factor_all 0.1079
_refine_ls_R_factor_gt 0.0446
_refine_ls_shift/su_max 0.000
_refine_ls_shift/su_mean 0.000
_refine_ls_structure_factor_coef Fsqd
_refine_ls_weighting_details 'calc w=1/[\s^2^(Fo^2^)+(0.049P)^2^] where P=(Fo^2^+2Fc^2^)/3'
_refine_ls_weighting_scheme calc
_refine_ls_wR_factor_gt 0.0972
_refine_ls_wR_factor_ref 0.1139
_reflns_number_gt 1512
_reflns_number_total 3019
_reflns_threshold_expression I>2\s(I)
_cod_data_source_file wn2049.cif
_cod_data_source_block 3
_cod_depositor_comments
;
The following automatic conversions were performed:
'_symmetry_cell_setting' value 'Orthorhombic' changed to 'orthorhombic'
according to '/home/saulius/struct/CIF-dictionaries/cif_core.dic'
dictionary named 'cif_core.dic' version 2.4.1 from 2010-06-29.

Automatic conversion script
Id: cif_fix_enum 1527 2010-12-29 10:47:43Z saulius 

The following automatic conversions were performed:

'_symmetry_cell_setting' value 'Orthorhombic' changed to
'orthorhombic' according to
/home/saulius/struct/CIF-dictionaries/cif_core.dic dictionary named
'cif_core.dic' version 2.4.1 from 2010-06-29.

Automatic conversion script
Id: cif_fix_values 1715 2011-07-08 13:25:40Z adriana 
;
_cod_database_code 2210410
_cod_database_fobs_code 2210410

loop_
_symmetry_equiv_pos_as_xyz
'x, y, z'
'-x+1/2, -y, z+1/2'
'-x, y+1/2, -z+1/2'
'x+1/2, -y+1/2, -z'
'-x, -y, -z'
'x-1/2, y, -z-1/2'
'x, -y-1/2, z-1/2'
'-x-1/2, y-1/2, z'

loop_
_atom_site_type_symbol
_atom_site_label
_atom_site_fract_x
_atom_site_fract_y
_atom_site_fract_z
_atom_site_U_iso_or_equiv
_atom_site_adp_type
_atom_site_calc_flag
_atom_site_refinement_flags
_atom_site_occupancy
O O1 0.12220(14) 0.35752(16) 0.25489(4) 0.0707(5) Uani d . 1
O O2 0.22517(16) 0.79058(18) -0.01486(4) 0.0836(6) Uani d . 1
N N1 0.43868(18) 0.5037(2) 0.32219(5) 0.0673(6) Uani d . 1
N N2 0.34611(16) 0.40036(17) 0.27256(4) 0.0547(5) Uani d . 1
H H2A 0.4327 0.3809 0.2679 0.066 Uiso calc R 1
N N3 0.0062(2) 0.8553(2) 0.07826(5) 0.0724(6) Uani d . 1
N N4 0.02522(17) 0.79618(19) 0.01868(4) 0.0638(5) Uani d . 1
H H4A -0.0607 0.7682 0.0196 0.077 Uiso calc R 1
C C1 0.3239(2) 0.4879(2) 0.30185(6) 0.0526(6) Uani d . 1
C C2 0.4276(3) 0.5893(3) 0.35028(7) 0.0821(8) Uani d . 1
H H2 0.5063 0.6005 0.3651 0.098 Uiso calc R 1
C C3 0.3096(3) 0.6607(3) 0.35872(7) 0.0838(8) Uani d . 1
H H3 0.3080 0.7199 0.3784 0.101 Uiso calc R 1
C C4 0.1935(3) 0.6430(3) 0.33744(7) 0.0801(8) Uani d . 1
H H4 0.1110 0.6907 0.3423 0.096 Uiso calc R 1
C C5 0.1991(2) 0.5543(2) 0.30870(7) 0.0694(7) Uani d . 1
H H5 0.1202 0.5395 0.2942 0.083 Uiso calc R 1
C C6 0.2493(2) 0.3423(2) 0.25057(6) 0.0538(6) Uani d . 1
C C7 0.3073(2) 0.2607(2) 0.22063(6) 0.0616(6) Uani d . 1
H H7 0.4100 0.2487 0.2202 0.074 Uiso calc R 1
C C8 0.2346(2) 0.2705(2) 0.18448(6) 0.0678(7) Uani d . 1
H H8A 0.1529 0.3294 0.1827 0.081 Uiso calc R 1
H H8B 0.2928 0.2667 0.1628 0.081 Uiso calc R 1
C C9 0.2210(2) 0.1463(2) 0.20615(6) 0.0752(7) Uani d . 1
H H9A 0.2706 0.0659 0.1978 0.090 Uiso calc R 1
H H9B 0.1307 0.1286 0.2176 0.090 Uiso calc R 1
C C10 0.0701(2) 0.8811(2) 0.04701(6) 0.0592(6) Uani d . 1
C C11 0.0442(3) 0.9326(3) 0.10647(7) 0.0869(8) Uani d . 1
H H11 -0.0003 0.9175 0.1286 0.104 Uiso calc R 1
C C12 0.1441(3) 1.0325(3) 0.10486(8) 0.0915(8) Uani d . 1
H H12 0.1686 1.0820 0.1254 0.110 Uiso calc R 1
C C13 0.2066(3) 1.0573(3) 0.07232(9) 0.0924(9) Uani d . 1
H H13 0.2743 1.1253 0.0703 0.111 Uiso calc R 1
C C14 0.1695(2) 0.9819(3) 0.04262(7) 0.0729(7) Uani d . 1
H H14 0.2102 0.9983 0.0201 0.088 Uiso calc R 1
C C15 0.1035(2) 0.7535(2) -0.01006(6) 0.0629(6) Uani d . 1
C C16 0.0308(2) 0.6602(3) -0.03465(6) 0.0734(7) Uani d . 1
H H16 -0.0633 0.6301 -0.0271 0.088 Uiso calc R 1
C C17 0.0539(3) 0.6753(3) -0.07445(6) 0.0942(9) Uani d . 1
H H17A -0.0256 0.6580 -0.0904 0.113 Uiso calc R 1
H H17B 0.1165 0.7472 -0.0825 0.113 Uiso calc R 1
C C18 0.1164(3) 0.5603(3) -0.05606(7) 0.0899(8) Uani d . 1
H H18A 0.2179 0.5607 -0.0526 0.108 Uiso calc R 1
H H18B 0.0757 0.4714 -0.0605 0.108 Uiso calc R 1

loop_
_atom_site_aniso_label
_atom_site_aniso_U_11
_atom_site_aniso_U_22
_atom_site_aniso_U_33
_atom_site_aniso_U_12
_atom_site_aniso_U_13
_atom_site_aniso_U_23
O1 0.0310(8) 0.1045(13) 0.0765(10) -0.0004(8) -0.0014(7) -0.0064(9)
O2 0.0487(10) 0.1048(15) 0.0974(13) -0.0057(9) 0.0129(8) -0.0121(10)
N1 0.0500(11) 0.0844(16) 0.0675(12) -0.0044(10) -0.0052(10) -0.0097(11)
N2 0.0288(9) 0.0684(13) 0.0670(11) 0.0016(8) -0.0001(8) -0.0058(10)
N3 0.0749(13) 0.0829(15) 0.0596(12) -0.0080(11) 0.0043(11) -0.0006(12)
N4 0.0445(10) 0.0879(15) 0.0592(11) -0.0061(9) 0.0009(9) -0.0012(11)
C1 0.0441(13) 0.0594(15) 0.0544(13) 0.0005(11) 0.0038(11) 0.0023(12)
C2 0.0686(18) 0.104(2) 0.0735(17) -0.0164(15) -0.0039(14) -0.0148(16)
C3 0.084(2) 0.089(2) 0.0778(18) -0.0107(17) 0.0180(16) -0.0180(15)
C4 0.0745(19) 0.082(2) 0.0841(18) 0.0118(15) 0.0153(15) -0.0063(17)
C5 0.0537(15) 0.0817(19) 0.0729(16) 0.0135(12) 0.0003(12) -0.0084(15)
C6 0.0361(12) 0.0625(15) 0.0629(13) -0.0026(11) -0.0037(10) 0.0032(13)
C7 0.0415(12) 0.0706(17) 0.0728(16) 0.0000(11) -0.0058(11) -0.0122(13)
C8 0.0709(15) 0.0644(17) 0.0680(15) 0.0003(12) 0.0004(12) -0.0054(14)
C9 0.0742(17) 0.0569(17) 0.0946(18) -0.0050(13) -0.0058(13) -0.0067(16)
C10 0.0488(14) 0.0672(17) 0.0617(15) 0.0050(12) -0.0038(11) 0.0054(13)
C11 0.101(2) 0.090(2) 0.0696(17) -0.0010(17) 0.0030(15) -0.0047(16)
C12 0.096(2) 0.085(2) 0.093(2) -0.0056(18) -0.0112(17) -0.0206(17)
C13 0.089(2) 0.078(2) 0.111(2) -0.0141(15) 0.0093(19) -0.0168(19)
C14 0.0675(17) 0.0679(18) 0.0833(19) -0.0004(14) 0.0081(13) 0.0009(16)
C15 0.0506(14) 0.0757(18) 0.0625(15) 0.0031(13) 0.0009(12) 0.0048(13)
C16 0.0615(15) 0.099(2) 0.0592(14) -0.0103(14) 0.0060(12) -0.0081(14)
C17 0.104(2) 0.113(2) 0.0653(17) 0.0047(18) -0.0026(15) 0.0054(16)
C18 0.096(2) 0.086(2) 0.0879(19) 0.0083(16) -0.0065(16) -0.0106(17)

loop_
_atom_type_symbol
_atom_type_description
_atom_type_scat_dispersion_real
_atom_type_scat_dispersion_imag
_atom_type_scat_source
C C 0.0033 0.0016 'International Tables Vol C Tables 4.2.6.8 and 6.1.1.4'
H H 0.0000 0.0000 'International Tables Vol C Tables 4.2.6.8 and 6.1.1.4'
N N 0.0061 0.0033 'International Tables Vol C Tables 4.2.6.8 and 6.1.1.4'
O O 0.0106 0.0060 'International Tables Vol C Tables 4.2.6.8 and 6.1.1.4'

loop_
_geom_angle_atom_site_label_1
_geom_angle_atom_site_label_2
_geom_angle_atom_site_label_3
_geom_angle
C1 N1 C2 116.4(2)
C6 N2 C1 128.44(17)
C6 N2 H2A 115.8
C1 N2 H2A 115.8
C10 N3 C11 116.3(2)
C15 N4 C10 126.73(19)
C15 N4 H4A 116.6
C10 N4 H4A 116.6
N1 C1 C5 123.0(2)
N1 C1 N2 112.55(18)
C5 C1 N2 124.4(2)
N1 C2 C3 124.6(2)
N1 C2 H2 117.7
C3 C2 H2 117.7
C2 C3 C4 117.9(3)
C2 C3 H3 121.1
C4 C3 H3 121.1
C3 C4 C5 119.6(2)
C3 C4 H4 120.2
C5 C4 H4 120.2
C4 C5 C1 118.5(2)
C4 C5 H5 120.8
C1 C5 H5 120.8
O1 C6 N2 122.6(2)
O1 C6 C7 122.13(18)
N2 C6 C7 115.28(18)
C6 C7 C9 118.43(19)
C6 C7 C8 117.25(19)
C9 C7 C8 58.66(14)
C6 C7 H7 116.6
C9 C7 H7 116.6
C8 C7 H7 116.6
C9 C8 C7 60.26(15)
C9 C8 H8A 117.7
C7 C8 H8A 117.7
C9 C8 H8B 117.7
C7 C8 H8B 117.7
H8A C8 H8B 114.9
C8 C9 C7 61.07(15)
C8 C9 H9A 117.7
C7 C9 H9A 117.7
C8 C9 H9B 117.7
C7 C9 H9B 117.7
H9A C9 H9B 114.8
N3 C10 C14 123.5(2)
N3 C10 N4 113.1(2)
C14 C10 N4 123.3(2)
N3 C11 C12 124.2(3)
N3 C11 H11 117.9
C12 C11 H11 117.9
C13 C12 C11 118.0(3)
C13 C12 H12 121.0
C11 C12 H12 121.0
C12 C13 C14 119.7(3)
C12 C13 H13 120.2
C14 C13 H13 120.2
C13 C14 C10 118.2(2)
C13 C14 H14 120.9
C10 C14 H14 120.9
O2 C15 N4 122.3(2)
O2 C15 C16 122.9(2)
N4 C15 C16 114.8(2)
C15 C16 C17 118.5(2)
C15 C16 C18 118.8(2)
C17 C16 C18 57.89(15)
C15 C16 H16 116.3
C17 C16 H16 116.3
C18 C16 H16 116.3
C18 C17 C16 61.39(16)
C18 C17 H17A 117.6
C16 C17 H17A 117.6
C18 C17 H17B 117.6
C16 C17 H17B 117.6
H17A C17 H17B 114.7
C17 C18 C16 60.72(16)
C17 C18 H18A 117.7
C16 C18 H18A 117.7
C17 C18 H18B 117.7
C16 C18 H18B 117.7
H18A C18 H18B 114.8

loop_
_geom_bond_atom_site_label_1
_geom_bond_atom_site_label_2
_geom_bond_distance
O1 C6 1.224(2)
O2 C15 1.222(2)
N1 C1 1.330(2)
N1 C2 1.338(3)
N2 C6 1.350(2)
N2 C1 1.397(2)
N2 H2A 0.8600
N3 C10 1.325(3)
N3 C11 1.337(3)
N4 C15 1.359(3)
N4 C10 1.403(3)
N4 H4A 0.8600
C1 C5 1.374(3)
C2 C3 1.357(3)
C2 H2 0.9300
C3 C4 1.362(3)
C3 H3 0.9300
C4 C5 1.373(3)
C4 H4 0.9300
C5 H5 0.9300
C6 C7 1.471(3)
C7 C9 1.490(3)
C7 C8 1.502(3)
C7 H7 0.9800
C8 C9 1.466(3)
C8 H8A 0.9700
C8 H8B 0.9700
C9 H9A 0.9700
C9 H9B 0.9700
C10 C14 1.378(3)
C11 C12 1.366(4)
C11 H11 0.9300
C12 C13 1.359(4)
C12 H12 0.9300
C13 C14 1.368(3)
C13 H13 0.9300
C14 H14 0.9300
C15 C16 1.462(3)
C16 C17 1.489(3)
C16 C18 1.499(3)
C16 H16 0.9800
C17 C18 1.446(3)
C17 H17A 0.9700
C17 H17B 0.9700
C18 H18A 0.9700
C18 H18B 0.9700

loop_
_geom_hbond_atom_site_label_D
_geom_hbond_atom_site_label_H
_geom_hbond_atom_site_label_A
_geom_hbond_site_symmetry_A
_geom_hbond_distance_DH
_geom_hbond_distance_HA
_geom_hbond_distance_DA
_geom_hbond_angle_DHA
_geom_hbond_publ_flag
N2 H2A O1 6_656 0.86 2.00 2.836(2) 165 yes
N4 H4A O2 4_465 0.86 2.12 2.972(2) 172 yes

loop_
_geom_torsion_atom_site_label_1
_geom_torsion_atom_site_label_2
_geom_torsion_atom_site_label_3
_geom_torsion_atom_site_label_4
_geom_torsion
C2 N1 C1 C5 -0.1(3)
C2 N1 C1 N2 178.13(19)
C6 N2 C1 N1 166.83(19)
C6 N2 C1 C5 -15.0(3)
C1 N1 C2 C3 -1.0(4)
N1 C2 C3 C4 0.9(4)
C2 C3 C4 C5 0.3(4)
C3 C4 C5 C1 -1.4(4)
N1 C1 C5 C4 1.3(3)
N2 C1 C5 C4 -176.7(2)
C1 N2 C6 O1 -2.6(3)
C1 N2 C6 C7 176.59(19)
O1 C6 C7 C9 -28.6(3)
N2 C6 C7 C9 152.25(19)
O1 C6 C7 C8 38.7(3)
N2 C6 C7 C8 -140.5(2)
C6 C7 C8 C9 -108.3(2)
C6 C7 C9 C8 106.3(2)
C11 N3 C10 C14 -0.7(3)
C11 N3 C10 N4 179.9(2)
C15 N4 C10 N3 -148.9(2)
C15 N4 C10 C14 31.6(3)
C10 N3 C11 C12 -1.0(4)
N3 C11 C12 C13 1.7(4)
C11 C12 C13 C14 -0.7(4)
C12 C13 C14 C10 -0.8(4)
N3 C10 C14 C13 1.6(4)
N4 C10 C14 C13 -179.1(2)
C10 N4 C15 O2 -2.7(4)
C10 N4 C15 C16 177.4(2)
O2 C15 C16 C17 -39.4(3)
N4 C15 C16 C17 140.5(2)
O2 C15 C16 C18 27.5(4)
N4 C15 C16 C18 -152.6(2)
C15 C16 C17 C18 107.9(3)
C15 C16 C18 C17 -107.3(3)

loop_
_cod_related_entry_id
_cod_related_entry_database
_cod_related_entry_code
1 ChemSpider 2528893
